data_7037899
loop_
_publ_author_name
'Li, Lin'
'Han, Shujuan'
'Lei, Bing-Hua'
'Wang, Ying'
'Li, Hongyi'
'Yang, Zhihua'
'Pan, Shilie'

_publ_section_title
;
 Three new phosphates with isolated P2O7 units: noncentrosymmetric
 Cs2Ba3(P2O7)2 and centrosymmetric Cs2BaP2O7 and LiCsBaP2O7.
;
_journal_issue 9
_journal_name_full 'Dalton transactions (Cambridge, England : 2003)'
_journal_page_first 3936
_journal_page_last 3942
_journal_paper_doi 10.1039/c5dt05026j
_journal_volume 45
_journal_year 2016
_chemical_formula_sum 'Ba Cs2 O7 P2'
_chemical_formula_weight 577.10
_chemical_name_systematic
; 
 ? 
;
_space_group_IT_number 14
_symmetry_cell_setting monoclinic
_symmetry_space_group_name_Hall '-P 2yn'
_symmetry_space_group_name_H-M 'P 1 21/n 1'
_atom_sites_solution_primary direct
_atom_sites_solution_secondary difmap
_audit_creation_method SHELXL-97
_audit_update_record
;
2015-11-18 deposited with the CCDC.
2016-01-07 downloaded from the CCDC.
;
_cell_angle_alpha 90.00
_cell_angle_beta 105.215(3)
_cell_angle_gamma 90.00
_cell_formula_units_Z 4
_cell_length_a 10.758(3)
_cell_length_b 6.182(2)
_cell_length_c 13.867(4)
_cell_measurement_reflns_used 1740
_cell_measurement_temperature 296(2)
_cell_measurement_theta_max 27.58
_cell_measurement_theta_min 2.78
_cell_volume 889.9(5)
_computing_cell_refinement 'Bruker SMART'
_computing_data_collection 'Bruker SMART'
_computing_data_reduction 'Bruker SAINT'
_computing_molecular_graphics 'Bruker SHELXTL'
_computing_publication_material 'Bruker SHELXTL'
_computing_structure_refinement 'SHELXL-97 (Sheldrick, 1997)'
_computing_structure_solution 'SHELXS-97 (Sheldrick, 1990)'
_diffrn_ambient_temperature 296(2)
_diffrn_measured_fraction_theta_full 0.996
_diffrn_measured_fraction_theta_max 0.996
_diffrn_measurement_device_type 'CCD area detector '
_diffrn_measurement_method 'phi and omega scans '
_diffrn_radiation_monochromator graphite
_diffrn_radiation_source 'fine-focus sealed tube'
_diffrn_radiation_type MoK\a
_diffrn_radiation_wavelength 0.71073
_diffrn_reflns_av_R_equivalents 0.0297
_diffrn_reflns_av_sigmaI/netI 0.0351
_diffrn_reflns_limit_h_max 14
_diffrn_reflns_limit_h_min -11
_diffrn_reflns_limit_k_max 4
_diffrn_reflns_limit_k_min -8
_diffrn_reflns_limit_l_max 18
_diffrn_reflns_limit_l_min -17
_diffrn_reflns_number 5122
_diffrn_reflns_theta_full 27.64
_diffrn_reflns_theta_max 27.64
_diffrn_reflns_theta_min 2.14
_exptl_absorpt_coefficient_mu 12.881
_exptl_absorpt_correction_T_max 0.4379
_exptl_absorpt_correction_T_min 0.2302
_exptl_absorpt_correction_type numerical
_exptl_absorpt_process_details Face-indexed
_exptl_crystal_colour colourless
_exptl_crystal_density_diffrn 4.307
_exptl_crystal_density_method 'not measured'
_exptl_crystal_description block
_exptl_crystal_F_000 1008
_exptl_crystal_size_max 0.249
_exptl_crystal_size_mid 0.113
_exptl_crystal_size_min 0.108
_refine_diff_density_max 0.955
_refine_diff_density_min -1.095
_refine_diff_density_rms 0.216
_refine_ls_extinction_coef 0.0129(4)
_refine_ls_extinction_expression Fc^*^=kFc[1+0.001xFc^2^\l^3^/sin(2\q)]^-1/4^
_refine_ls_extinction_method SHELXL
_refine_ls_goodness_of_fit_ref 1.070
_refine_ls_matrix_type full
_refine_ls_number_parameters 110
_refine_ls_number_reflns 2052
_refine_ls_number_restraints 0
_refine_ls_restrained_S_all 1.070
_refine_ls_R_factor_all 0.0339
_refine_ls_R_factor_gt 0.0261
_refine_ls_shift/su_max 0.001
_refine_ls_shift/su_mean 0.000
_refine_ls_structure_factor_coef Fsqd
_refine_ls_weighting_details 'calc w=1/[\s^2^(Fo^2^)+(0.0270P)^2^+1.8687P] where P=(Fo^2^+2Fc^2^)/3'
_refine_ls_weighting_scheme calc
_refine_ls_wR_factor_gt 0.0691
_refine_ls_wR_factor_ref 0.0738
_reflns_number_gt 1649
_reflns_number_total 2052
_reflns_threshold_expression >2sigma(I)
_cod_data_source_file c5dt05026j2.cif
_cod_data_source_block 1
_cod_depositor_comments
;
The following automatic conversions were performed:

'_symmetry_cell_setting' value 'Monoclinic' changed to 'monoclinic'
according to
/usr/data/users/saulius/crontab/automatic-downloads/rss-feeds/RSC/lib/dictionaries/cif_core.dic
dictionary named 'cif_core.dic' version 2.4.2 from 2011-04-26.

Automatic conversion script
Id: cif_fix_values 4268 2015-11-12 08:31:59Z antanas 

 Adding full bibliography for 7037898--7037900.cif.
;
_cod_original_sg_symbol_H-M P2(1)/n
_cod_database_code 7037899

loop_
_symmetry_equiv_pos_as_xyz
'x, y, z'
'-x+1/2, y+1/2, -z+1/2'
'-x, -y, -z'
'x-1/2, -y-1/2, z-1/2'

loop_
_atom_site_label
_atom_site_type_symbol
_atom_site_fract_x
_atom_site_fract_y
_atom_site_fract_z
_atom_site_U_iso_or_equiv
_atom_site_adp_type
_atom_site_occupancy
_atom_site_symmetry_multiplicity
_atom_site_calc_flag
Cs1 Cs 0.36191(4) 0.23535(6) 0.84331(4) 0.03241(15) Uani 1 1 d
Cs2 Cs 0.64078(3) 0.22385(6) 0.67402(3) 0.02218(14) Uani 1 1 d
Ba1 Ba 0.75112(2) 0.25734(5) 0.99147(2) 0.01346(12) Uani 1 1 d
P1 P 0.45925(12) 0.7237(2) 0.63545(10) 0.0130(3) Uani 1 1 d
P2 P 0.96823(12) 0.2401(2) 0.64149(10) 0.0129(3) Uani 1 1 d
O1 O 0.8991(3) 0.0291(6) 0.6444(3) 0.0193(8) Uani 1 1 d
O2 O 0.5975(3) 0.7130(6) 0.6310(3) 0.0265(9) Uani 1 1 d
O3 O 0.3946(3) 0.5050(6) 0.6262(3) 0.0280(9) Uani 1 1 d
O4 O 0.4610(4) 0.8125(7) 0.7447(3) 0.0310(10) Uani 1 1 d
O5 O 0.3805(4) 0.8937(6) 0.5685(3) 0.0288(9) Uani 1 1 d
O6 O 1.0777(4) 0.2223(7) 0.5935(4) 0.0395(12) Uani 1 1 d
O7 O 0.8799(4) 0.4260(6) 0.6028(3) 0.0368(11) Uani 1 1 d

loop_
_atom_site_aniso_label
_atom_site_aniso_U_11
_atom_site_aniso_U_22
_atom_site_aniso_U_33
_atom_site_aniso_U_23
_atom_site_aniso_U_13
_atom_site_aniso_U_12
Cs1 0.0209(2) 0.0186(2) 0.0616(3) -0.00233(16) 0.01782(18) -0.00077(13)
Cs2 0.0187(2) 0.0166(2) 0.0323(2) -0.00177(13) 0.00846(15) 0.00098(12)
Ba1 0.01267(18) 0.01388(19) 0.01411(19) -0.00109(10) 0.00399(12) -0.00049(10)
P1 0.0128(6) 0.0132(6) 0.0127(6) 0.0005(5) 0.0029(5) 0.0012(5)
P2 0.0133(6) 0.0132(6) 0.0128(6) 0.0018(4) 0.0045(5) 0.0010(5)
O1 0.0195(18) 0.0137(18) 0.0249(19) -0.0009(15) 0.0058(15) -0.0036(14)
O2 0.0193(19) 0.026(2) 0.040(2) 0.0064(17) 0.0168(18) 0.0044(16)
O3 0.022(2) 0.020(2) 0.039(2) -0.0064(18) 0.0024(17) -0.0078(16)
O4 0.044(2) 0.030(2) 0.018(2) -0.0041(17) 0.0051(17) 0.021(2)
O5 0.031(2) 0.026(2) 0.026(2) 0.0100(17) 0.0018(17) 0.0074(18)
O6 0.044(3) 0.032(2) 0.058(3) -0.010(2) 0.041(2) -0.011(2)
O7 0.022(2) 0.020(2) 0.060(3) 0.013(2) -0.004(2) 0.0035(17)

loop_
_atom_type_symbol
_atom_type_description
_atom_type_scat_dispersion_real
_atom_type_scat_dispersion_imag
_atom_type_scat_source
O O 0.0106 0.0060 'International Tables Vol C Tables 4.2.6.8 and 6.1.1.4'
P P 0.1023 0.0942 'International Tables Vol C Tables 4.2.6.8 and 6.1.1.4'
Cs Cs -0.3680 2.1192 'International Tables Vol C Tables 4.2.6.8 and 6.1.1.4'
Ba Ba -0.3244 2.2819 'International Tables Vol C Tables 4.2.6.8 and 6.1.1.4'

loop_
_geom_angle_atom_site_label_1
_geom_angle_atom_site_label_2
_geom_angle_atom_site_label_3
_geom_angle
_geom_angle_site_symmetry_1
_geom_angle_site_symmetry_3
O1 Cs1 O6 47.31(9) 2_656 2_656
O1 Cs1 O3 166.14(10) 2_656 2_546
O6 Cs1 O3 120.33(10) 2_656 2_546
O1 Cs1 O4 97.72(10) 2_656 1_545
O6 Cs1 O4 144.72(11) 2_656 1_545
O3 Cs1 O4 94.95(11) 2_546 1_545
O1 Cs1 O7 72.02(10) 2_656 2_646
O6 Cs1 O7 113.03(10) 2_656 2_646
O3 Cs1 O7 114.39(10) 2_546 2_646
O4 Cs1 O7 43.90(10) 1_545 2_646
O1 Cs1 O5 121.81(9) 2_656 2_546
O6 Cs1 O5 74.90(10) 2_656 2_546
O3 Cs1 O5 45.42(9) 2_546 2_546
O4 Cs1 O5 140.36(10) 1_545 2_546
O7 Cs1 O5 142.03(11) 2_646 2_546
O1 Cs1 O6 116.25(10) 2_656 2_646
O6 Cs1 O6 146.02(17) 2_656 2_646
O3 Cs1 O6 70.00(10) 2_546 2_646
O4 Cs1 O6 43.83(10) 1_545 2_646
O7 Cs1 O6 44.59(11) 2_646 2_646
O5 Cs1 O6 107.76(10) 2_546 2_646
O1 Cs1 O4 133.52(9) 2_656 2_546
O6 Cs1 O4 94.72(11) 2_656 2_546
O3 Cs1 O4 44.06(9) 2_546 2_546
O4 Cs1 O4 112.22(11) 1_545 2_546
O7 Cs1 O4 152.19(10) 2_646 2_546
O5 Cs1 O4 42.31(9) 2_546 2_546
O6 Cs1 O4 109.91(10) 2_646 2_546
O1 Cs1 O3 60.46(9) 2_656 .
O6 Cs1 O3 74.19(10) 2_656 .
O3 Cs1 O3 126.74(5) 2_546 .
O4 Cs1 O3 84.52(10) 1_545 .
O7 Cs1 O3 101.58(10) 2_646 .
O5 Cs1 O3 116.06(10) 2_546 .
O6 Cs1 O3 128.35(10) 2_646 .
O4 Cs1 O3 87.06(8) 2_546 .
O1 Cs1 P2 95.45(7) 2_656 2_646
O6 Cs1 P2 137.95(9) 2_656 2_646
O3 Cs1 P2 93.23(7) 2_546 2_646
O4 Cs1 P2 27.22(7) 1_545 2_646
O7 Cs1 P2 24.97(7) 2_646 2_646
O5 Cs1 P2 132.73(7) 2_546 2_646
O6 Cs1 P2 25.01(7) 2_646 2_646
O4 Cs1 P2 127.23(7) 2_546 2_646
O3 Cs1 P2 107.02(7) . 2_646
O1 Cs1 P1 144.67(7) 2_656 2_546
O6 Cs1 P1 97.50(8) 2_656 2_546
O3 Cs1 P1 25.21(7) 2_546 2_546
O4 Cs1 P1 116.89(8) 1_545 2_546
O7 Cs1 P1 138.75(8) 2_646 2_546
O5 Cs1 P1 25.11(7) 2_546 2_546
O6 Cs1 P1 94.95(7) 2_646 2_546
O4 Cs1 P1 26.66(6) 2_546 2_546
O3 Cs1 P1 113.39(6) . 2_546
P2 Cs1 P1 118.44(3) 2_646 2_546
O1 Cs1 P2 24.67(6) 2_656 2_656
O6 Cs1 P2 24.61(7) 2_656 2_656
O3 Cs1 P2 144.46(7) 2_546 2_656
O4 Cs1 P2 120.27(9) 1_545 2_656
O7 Cs1 P2 96.05(8) 2_646 2_656
O5 Cs1 P2 99.17(7) 2_546 2_656
O6 Cs1 P2 139.04(9) 2_646 2_656
O4 Cs1 P2 110.80(7) 2_546 2_656
O3 Cs1 P2 58.56(6) . 2_656
P2 Cs1 P2 120.02(4) 2_646 2_656
P1 Cs1 P2 120.29(3) 2_546 2_656
O3 Cs2 O2 48.07(10) . .
O3 Cs2 O1 157.19(10) . .
O2 Cs2 O1 116.19(9) . .
O3 Cs2 O2 115.92(10) . 1_545
O2 Cs2 O2 156.11(14) . 1_545
O1 Cs2 O2 72.01(9) . 1_545
O3 Cs2 O7 114.96(10) . .
O2 Cs2 O7 69.84(10) . .
O1 Cs2 O7 46.36(9) . .
O2 Cs2 O7 114.14(10) 1_545 .
O3 Cs2 O1 64.01(10) . 2_656
O2 Cs2 O1 62.62(10) . 2_656
O1 Cs2 O1 128.32(5) . 2_656
O2 Cs2 O1 131.86(9) 1_545 2_656
O7 Cs2 O1 106.74(10) . 2_656
O3 Cs2 O2 132.45(10) . 2_646
O2 Cs2 O2 103.12(11) . 2_646
O1 Cs2 O2 61.00(9) . 2_646
O2 Cs2 O2 100.34(10) 1_545 2_646
O7 Cs2 O2 71.81(10) . 2_646
O1 Cs2 O2 69.02(9) 2_656 2_646
O3 Cs2 O5 94.40(10) . 3_666
O2 Cs2 O5 92.90(10) . 3_666
O1 Cs2 O5 67.74(9) . 3_666
O2 Cs2 O5 68.75(10) 1_545 3_666
O7 Cs2 O5 68.41(11) . 3_666
O1 Cs2 O5 154.32(9) 2_656 3_666
O2 Cs2 O5 128.28(9) 2_646 3_666
O3 Cs2 O5 71.86(9) . 1_545
O2 Cs2 O5 115.50(9) . 1_545
O1 Cs2 O5 111.25(9) . 1_545
O2 Cs2 O5 44.22(9) 1_545 1_545
O7 Cs2 O5 135.83(11) . 1_545
O1 Cs2 O5 114.29(9) 2_656 1_545
O2 Cs2 O5 138.02(9) 2_646 1_545
O5 Cs2 O5 67.54(11) 3_666 1_545
O3 Cs2 O4 87.90(10) . 1_545
O2 Cs2 O4 134.47(9) . 1_545
O1 Cs2 O4 109.32(9) . 1_545
O2 Cs2 O4 43.47(9) 1_545 1_545
O7 Cs2 O4 155.58(9) . 1_545
O1 Cs2 O4 90.57(9) 2_656 1_545
O2 Cs2 O4 99.72(9) 2_646 1_545
O5 Cs2 O4 102.99(9) 3_666 1_545
O5 Cs2 O4 40.77(9) 1_545 1_545
O3 Cs2 P1 24.42(7) . .
O2 Cs2 P1 24.35(7) . .
O1 Cs2 P1 140.06(7) . .
O2 Cs2 P1 139.70(7) 1_545 .
O7 Cs2 P1 93.81(7) . .
O1 Cs2 P1 56.31(7) 2_656 .
O2 Cs2 P1 116.26(7) 2_646 .
O5 Cs2 P1 98.23(7) 3_666 .
O5 Cs2 P1 95.49(7) 1_545 .
O4 Cs2 P1 110.28(7) 1_545 .
O3 Cs2 P1 92.87(8) . 1_545
O2 Cs2 P1 139.30(8) . 1_545
O1 Cs2 P1 96.56(7) . 1_545
O2 Cs2 P1 24.55(6) 1_545 1_545
O7 Cs2 P1 136.48(8) . 1_545
O1 Cs2 P1 115.65(7) 2_656 1_545
O2 Cs2 P1 114.09(7) 2_646 1_545
O5 Cs2 P1 77.12(7) 3_666 1_545
O5 Cs2 P1 24.43(6) 1_545 1_545
O4 Cs2 P1 26.05(6) 1_545 1_545
P1 Cs2 P1 117.26(4) . 1_545
O6 Ba1 O7 86.62(15) 4_566 2_646
O6 Ba1 O5 96.70(13) 4_566 4_676
O7 Ba1 O5 174.39(13) 2_646 4_676
O6 Ba1 O3 90.82(13) 4_566 4_666
O7 Ba1 O3 90.61(13) 2_646 4_666
O5 Ba1 O3 93.86(12) 4_676 4_666
O6 Ba1 O2 172.42(14) 4_566 2_646
O7 Ba1 O2 86.60(13) 2_646 2_646
O5 Ba1 O2 89.80(12) 4_676 2_646
O3 Ba1 O2 92.65(12) 4_666 2_646
O6 Ba1 O1 88.10(12) 4_566 2_656
O7 Ba1 O1 89.62(12) 2_646 2_656
O5 Ba1 O1 85.97(12) 4_676 2_656
O3 Ba1 O1 178.88(10) 4_666 2_656
O2 Ba1 O1 88.46(11) 2_646 2_656
O6 Ba1 Cs2 128.55(9) 4_566 2_656
O7 Ba1 Cs2 118.04(11) 2_646 2_656
O5 Ba1 Cs2 56.38(9) 4_676 2_656
O3 Ba1 Cs2 129.59(9) 4_666 2_656
O2 Ba1 Cs2 52.76(9) 2_646 2_656
O1 Ba1 Cs2 51.13(7) 2_656 2_656
O6 Ba1 Cs1 60.08(11) 4_566 .
O7 Ba1 Cs1 52.40(9) 2_646 .
O5 Ba1 Cs1 125.70(9) 4_676 .
O3 Ba1 Cs1 130.93(9) 4_666 .
O2 Ba1 Cs1 112.82(9) 2_646 .
O1 Ba1 Cs1 48.60(7) 2_656 .
Cs2 Ba1 Cs1 98.361(18) 2_656 .
O6 Ba1 Cs1 52.34(9) 4_566 3_657
O7 Ba1 Cs1 60.65(11) 2_646 3_657
O5 Ba1 Cs1 124.94(9) 4_676 3_657
O3 Ba1 Cs1 50.61(9) 4_666 3_657
O2 Ba1 Cs1 126.19(9) 2_646 3_657
O1 Ba1 Cs1 128.69(7) 2_656 3_657
Cs2 Ba1 Cs1 178.605(10) 2_656 3_657
Cs1 Ba1 Cs1 81.187(18) . 3_657
O6 Ba1 Cs1 47.83(10) 4_566 3_667
O7 Ba1 Cs1 130.62(9) 2_646 3_667
O5 Ba1 Cs1 51.13(9) 4_676 3_667
O3 Ba1 Cs1 105.58(9) 4_666 3_667
O2 Ba1 Cs1 136.99(8) 2_646 3_667
O1 Ba1 Cs1 73.46(8) 2_656 3_667
Cs2 Ba1 Cs1 86.85(2) 2_656 3_667
Cs1 Ba1 Cs1 84.079(17) . 3_667
Cs1 Ba1 Cs1 94.41(3) 3_657 3_667
O6 Ba1 Cs2 121.05(11) 4_566 .
O7 Ba1 Cs2 58.70(10) 2_646 .
O5 Ba1 Cs2 115.69(9) 4_676 .
O3 Ba1 Cs2 130.85(9) 4_666 .
O2 Ba1 Cs2 52.05(9) 2_646 .
O1 Ba1 Cs2 50.11(7) 2_656 .
Cs2 Ba1 Cs2 59.389(15) 2_656 .
Cs1 Ba1 Cs2 61.000(11) . .
Cs1 Ba1 Cs2 119.316(17) 3_657 .
Cs1 Ba1 Cs2 123.563(15) 3_667 .
O6 Ba1 Cs2 113.78(11) 4_566 4_666
O7 Ba1 Cs2 128.83(9) 2_646 4_666
O5 Ba1 Cs2 53.76(9) 4_676 4_666
O3 Ba1 Cs2 45.67(9) 4_666 4_666
O2 Ba1 Cs2 73.28(9) 2_646 4_666
O1 Ba1 Cs2 134.67(8) 2_656 4_666
Cs2 Ba1 Cs2 86.189(18) 2_656 4_666
Cs1 Ba1 Cs2 173.815(13) . 4_666
Cs1 Ba1 Cs2 94.360(18) 3_657 4_666
Cs1 Ba1 Cs2 92.028(18) 3_667 4_666
Cs2 Ba1 Cs2 125.159(13) . 4_666
O2 P1 O5 114.0(2) . .
O2 P1 O3 113.3(2) . .
O5 P1 O3 113.6(2) . .
O2 P1 O4 106.6(2) . .
O5 P1 O4 102.0(2) . .
O3 P1 O4 106.1(2) . .
O2 P1 Cs1 177.33(16) . 2_556
O5 P1 Cs1 68.54(15) . 2_556
O3 P1 Cs1 65.67(15) . 2_556
O4 P1 Cs1 71.66(16) . 2_556
O2 P1 Cs2 57.89(15) . .
O5 P1 Cs2 151.74(17) . .
O3 P1 Cs2 57.79(15) . .
O4 P1 Cs2 106.26(15) . .
Cs1 P1 Cs2 120.33(4) 2_556 .
O2 P1 Cs2 62.83(16) . 1_565
O5 P1 Cs2 71.92(16) . 1_565
O3 P1 Cs2 174.49(16) . 1_565
O4 P1 Cs2 72.33(17) . 1_565
Cs1 P1 Cs2 118.03(4) 2_556 1_565
Cs2 P1 Cs2 117.26(4) . 1_565
O2 P1 Cs2 87.23(16) . 3_666
O5 P1 Cs2 50.06(15) . 3_666
O3 P1 Cs2 89.62(16) . 3_666
O4 P1 Cs2 152.02(15) . 3_666
Cs1 P1 Cs2 95.18(3) 2_556 3_666
Cs2 P1 Cs2 101.70(3) . 3_666
Cs2 P1 Cs2 93.98(3) 1_565 3_666
O7 P2 O6 113.3(3) . .
O7 P2 O1 113.7(2) . .
O6 P2 O1 113.5(2) . .
O7 P2 O4 103.2(3) . 2_646
O6 P2 O4 103.2(3) . 2_646
O1 P2 O4 108.7(2) . 2_646
O7 P2 Cs1 68.11(16) . 2_656
O6 P2 Cs1 68.74(16) . 2_656
O1 P2 Cs1 175.22(15) . 2_656
O4 P2 Cs1 66.50(14) 2_646 2_656
O7 P2 Cs1 162.15(19) . 2_646
O6 P2 Cs1 61.07(17) . 2_646
O1 P2 Cs1 59.61(14) . 2_646
O4 P2 Cs1 94.64(17) 2_646 2_646
Cs1 P2 Cs1 120.02(4) 2_656 2_646
O7 P2 Cs2 61.70(17) . .
O6 P2 Cs2 160.5(2) . .
O1 P2 Cs2 58.42(14) . .
O4 P2 Cs2 96.23(16) 2_646 .
Cs1 P2 Cs2 120.88(4) 2_656 .
Cs1 P2 Cs2 117.31(4) 2_646 .
O7 P2 Cs1 67.49(19) . 4_665
O6 P2 Cs1 65.7(2) . 4_665
O1 P2 Cs1 92.95(15) . 4_665
O4 P2 Cs1 158.30(14) 2_646 4_665
Cs1 P2 Cs1 91.83(3) 2_656 4_665
Cs1 P2 Cs1 95.55(3) 2_646 4_665
Cs2 P2 Cs1 96.03(3) . 4_665
P2 O1 Ba1 136.4(2) . 2_646
P2 O1 Cs1 95.72(15) . 2_646
Ba1 O1 Cs1 90.54(10) 2_646 2_646
P2 O1 Cs2 97.53(16) . .
Ba1 O1 Cs2 86.70(9) 2_646 .
Cs1 O1 Cs2 163.43(12) 2_646 .
P2 O1 Cs2 133.38(19) . 2_646
Ba1 O1 Cs2 90.17(10) 2_646 2_646
Cs1 O1 Cs2 83.95(9) 2_646 2_646
Cs2 O1 Cs2 79.73(8) . 2_646
P1 O2 Ba1 143.1(2) . 2_656
P1 O2 Cs2 97.76(17) . .
Ba1 O2 Cs2 97.91(11) 2_656 .
P1 O2 Cs2 92.62(17) . 1_565
Ba1 O2 Cs2 86.24(10) 2_656 1_565
Cs2 O2 Cs2 156.11(14) . 1_565
P1 O2 Cs2 126.5(2) . 2_656
Ba1 O2 Cs2 89.29(10) 2_656 2_656
Cs2 O2 Cs2 79.16(9) . 2_656
Cs2 O2 Cs2 77.37(9) 1_565 2_656
P1 O3 Ba1 141.2(2) . 4_565
P1 O3 Cs2 97.80(17) . .
Ba1 O3 Cs2 96.61(12) 4_565 .
P1 O3 Cs1 89.11(17) . 2_556
Ba1 O3 Cs1 90.14(10) 4_565 2_556
Cs2 O3 Cs1 158.93(15) . 2_556
P1 O3 Cs1 119.7(2) . .
Ba1 O3 Cs1 98.17(11) 4_565 .
Cs2 O3 Cs1 79.83(9) . .
Cs1 O3 Cs1 79.47(9) 2_556 .
P1 O4 P2 135.1(3) . 2_656
P1 O4 Cs1 138.2(2) . 1_565
P2 O4 Cs1 86.28(15) 2_656 1_565
P1 O4 Cs1 81.68(16) . 2_556
P2 O4 Cs1 119.0(2) 2_656 2_556
Cs1 O4 Cs1 81.21(9) 1_565 2_556
P1 O4 Cs2 81.62(17) . 1_565
P2 O4 Cs2 108.7(2) 2_656 1_565
Cs1 O4 Cs2 78.43(9) 1_565 1_565
Cs1 O4 Cs2 126.23(11) 2_556 1_565
P1 O5 Ba1 166.4(2) . 4_575
P1 O5 Cs1 86.35(16) . 2_556
Ba1 O5 Cs1 90.48(11) 4_575 2_556
P1 O5 Cs2 110.01(19) . 3_666
Ba1 O5 Cs2 83.24(10) 4_575 3_666
Cs1 O5 Cs2 116.69(12) 2_556 3_666
P1 O5 Cs2 83.65(17) . 1_565
Ba1 O5 Cs2 88.35(11) 4_575 1_565
Cs1 O5 Cs2 130.32(12) 2_556 1_565
Cs2 O5 Cs2 112.46(11) 3_666 1_565
P2 O6 Ba1 170.8(3) . 4_665
P2 O6 Cs1 94.31(19) . 2_646
Ba1 O6 Cs1 94.12(12) 4_665 2_646
P2 O6 Cs1 86.24(17) . 2_656
Ba1 O6 Cs1 88.79(11) 4_665 2_656
Cs1 O6 Cs1 146.02(17) 2_646 2_656
P2 O6 Cs1 92.2(2) . 4_665
Ba1 O6 Cs1 81.29(12) 4_665 4_665
Cs1 O6 Cs1 111.50(12) 2_646 4_665
Cs1 O6 Cs1 102.42(12) 2_656 4_665
P2 O7 Ba1 169.1(3) . 2_656
P2 O7 Cs2 94.27(19) . .
Ba1 O7 Cs2 94.99(11) 2_656 .
P2 O7 Cs1 86.92(17) . 2_656
Ba1 O7 Cs1 88.32(11) 2_656 2_656
Cs2 O7 Cs1 147.67(16) . 2_656
P2 O7 Cs2 104.9(2) . 2_656
Ba1 O7 Cs2 83.38(11) 2_656 2_656
Cs2 O7 Cs2 72.93(9) . 2_656
Cs1 O7 Cs2 75.55(9) 2_656 2_656
P2 O7 Cs1 90.5(2) . 4_665
Ba1 O7 Cs1 80.91(11) 2_656 4_665
Cs2 O7 Cs1 110.53(11) . 4_665
Cs1 O7 Cs1 101.76(11) 2_656 4_665
Cs2 O7 Cs1 164.14(12) 2_656 4_665

loop_
_geom_bond_atom_site_label_1
_geom_bond_atom_site_label_2
_geom_bond_distance
_geom_bond_site_symmetry_2
Cs1 O1 3.116(4) 2_656
Cs1 O6 3.155(5) 2_656
Cs1 O3 3.230(4) 2_546
Cs1 O4 3.256(4) 1_545
Cs1 O7 3.293(4) 2_646
Cs1 O5 3.305(4) 2_546
Cs1 O6 3.309(4) 2_646
Cs1 O4 3.400(4) 2_546
Cs1 O3 3.539(4) .
Cs1 P2 3.5431(16) 2_646
Cs1 P1 3.5444(18) 2_546
Cs1 P2 3.5944(16) 2_656
Cs2 O3 3.091(4) .
Cs2 O2 3.094(4) .
Cs2 O1 3.152(3) .
Cs2 O2 3.225(4) 1_545
Cs2 O7 3.239(4) .
Cs2 O1 3.263(4) 2_656
Cs2 O2 3.354(4) 2_646
Cs2 O5 3.390(4) 3_666
Cs2 O5 3.464(4) 1_545
Cs2 O4 3.488(5) 1_545
Cs2 P1 3.6193(16) .
Cs2 P1 3.6211(16) 1_545
Ba1 O6 2.623(4) 4_566
Ba1 O7 2.631(4) 2_646
Ba1 O5 2.637(4) 4_676
Ba1 O3 2.644(4) 4_666
Ba1 O2 2.657(4) 2_646
Ba1 O1 2.718(3) 2_656
Ba1 Cs2 4.0420(10) 2_656
Ba1 Cs1 4.1793(10) 3_657
Ba1 Cs1 4.2457(10) 3_667
Ba1 Cs2 4.2923(12) 4_666
P1 O2 1.506(4) .
P1 O5 1.507(4) .
P1 O3 1.510(4) .
P1 O4 1.607(4) .
P1 Cs1 3.5444(17) 2_556
P1 Cs2 3.6211(16) 1_565
P1 Cs2 4.1541(19) 3_666
P2 O7 1.498(4) .
P2 O6 1.501(4) .
P2 O1 1.508(4) .
P2 O4 1.624(4) 2_646
P2 Cs1 3.5431(16) 2_656
P2 Cs1 3.5944(16) 2_646
P2 Cs1 3.9933(19) 4_665
O1 Ba1 2.718(3) 2_646
O1 Cs1 3.116(4) 2_646
O1 Cs2 3.263(4) 2_646
O2 Ba1 2.657(4) 2_656
O2 Cs2 3.225(4) 1_565
O2 Cs2 3.354(4) 2_656
O3 Ba1 2.644(4) 4_565
O3 Cs1 3.230(4) 2_556
O4 P2 1.624(4) 2_656
O4 Cs1 3.256(4) 1_565
O4 Cs1 3.400(4) 2_556
O4 Cs2 3.488(5) 1_565
O5 Ba1 2.637(4) 4_575
O5 Cs1 3.305(4) 2_556
O5 Cs2 3.390(4) 3_666
O5 Cs2 3.464(4) 1_565
O6 Ba1 2.623(4) 4_665
O6 Cs1 3.155(4) 2_646
O6 Cs1 3.309(4) 2_656
O6 Cs1 3.642(5) 4_665
O7 Ba1 2.631(4) 2_656
O7 Cs1 3.293(4) 2_656
O7 Cs2 3.659(5) 2_656
O7 Cs1 3.689(5) 4_665
